data_4319348
loop_
_publ_author_name
'Xuean Chen'
'Xiaoying Huang'
'Jing Li'

_publ_contact_author_email jingli@crab.rutgers.edu
_publ_section_title
;
 Rb~4~Hg~5~(Te~2~)~2~(Te~3~)~2~Te~3,
 [Zn(en)~3~]~4~In~16~(Te~2~)~4~(Te~3~)Te~22~, and K~2~Cu~2~(Te~2~)(Te~3~):
 Novel Metal Polytellurides with Unusual Metal-Tellurium Coordination
;
_journal_name_full 'Inorganic Chemistry'
_journal_page_first 1341
_journal_page_last 1346
_journal_paper_doi 10.1021/ic000648c
_journal_volume 40
_journal_year 2001
_chemical_formula_moiety Rb4Hg5(Te)3(Te2)2(Te3)2
_chemical_formula_sum 'Hg5 Rb4 Te13'
_chemical_formula_weight 3003.63
_chemical_name_systematic
; 
 ? 
;
_space_group_IT_number 62
_symmetry_cell_setting orthorhombic
_symmetry_space_group_name_Hall '-P 2ac 2n'
_symmetry_space_group_name_H-M 'P n m a'
_atom_sites_solution_hydrogens none
_atom_sites_solution_primary direct
_atom_sites_solution_secondary difmap
_audit_creation_method SHELXL-97
_cell_angle_alpha 90.00
_cell_angle_beta 90.00
_cell_angle_gamma 90.00
_cell_formula_units_Z 4
_cell_length_a 9.803(2)
_cell_length_b 9.124(2)
_cell_length_c 34.714(7)
_cell_measurement_reflns_used 25
_cell_measurement_temperature 293(2)
_cell_measurement_theta_max 13.86
_cell_measurement_theta_min 9.63
_cell_volume 3104.9(11)
_computing_cell_refinement CAD4/PC
_computing_data_collection CAD4/PC
_computing_data_reduction XCAD4/PC
_computing_molecular_graphics 'SCHAKAL 92'
_computing_publication_material 'WORD 7.0 for Windows'
_computing_structure_refinement 'SHELXL-97 (Sheldrick, 1997)'
_computing_structure_solution 'SHELXS-97 (Sheldrick, 1990)'
_diffrn_ambient_temperature 293(2)
_diffrn_measured_fraction_theta_full 0.934
_diffrn_measured_fraction_theta_max 0.934
_diffrn_measurement_device_type 'Enraf-Nonius CAD4'
_diffrn_measurement_method \w
_diffrn_radiation_monochromator graphite
_diffrn_radiation_source 'fine-focus sealed tube'
_diffrn_radiation_type MoK\a
_diffrn_radiation_wavelength 0.71073
_diffrn_reflns_av_R_equivalents 0.0000
_diffrn_reflns_av_sigmaI/netI 0.0869
_diffrn_reflns_limit_h_max 12
_diffrn_reflns_limit_h_min 0
_diffrn_reflns_limit_k_max 11
_diffrn_reflns_limit_k_min 0
_diffrn_reflns_limit_l_max 0
_diffrn_reflns_limit_l_min -42
_diffrn_reflns_number 3251
_diffrn_reflns_theta_full 25.97
_diffrn_reflns_theta_max 25.97
_diffrn_reflns_theta_min 2.16
_diffrn_standards_decay_% +-2.3
_diffrn_standards_interval_count 150
_diffrn_standards_interval_time 16000
_diffrn_standards_number 3
_exptl_absorpt_coefficient_mu 42.833
_exptl_absorpt_correction_T_max 0.999
_exptl_absorpt_correction_T_min 0.540
_exptl_absorpt_correction_type 'empirical psi scans'
_exptl_crystal_colour gray
_exptl_crystal_density_diffrn 6.425
_exptl_crystal_density_method 'not measured'
_exptl_crystal_description needle
_exptl_crystal_F_000 4896
_exptl_crystal_size_max 0.25
_exptl_crystal_size_mid 0.020
_exptl_crystal_size_min 0.015
_refine_diff_density_max 2.128
_refine_diff_density_min -2.242
_refine_diff_density_rms 0.489
_refine_ls_extinction_coef 0.000219(5)
_refine_ls_extinction_expression Fc^*^=kFc[1+0.001xFc^2^\l^3^/sin(2\q)]^-1/4^
_refine_ls_extinction_method SHELXL
_refine_ls_goodness_of_fit_ref 1.170
_refine_ls_hydrogen_treatment none
_refine_ls_matrix_type full
_refine_ls_number_parameters 116
_refine_ls_number_reflns 2041
_refine_ls_number_restraints 0
_refine_ls_restrained_S_all 1.170
_refine_ls_R_factor_all 0.1105
_refine_ls_R_factor_gt 0.0423
_refine_ls_shift/su_max 0.001
_refine_ls_shift/su_mean 0.000
_refine_ls_structure_factor_coef Fsqd
_refine_ls_weighting_details 'w=1/[\s^2^(Fo^2^)+(0.0000P)^2^+0.0000P] where P=(Fo^2^+2Fc^2^)/3'
_refine_ls_weighting_scheme calc
_refine_ls_wR_factor_gt 0.0701
_refine_ls_wR_factor_ref 0.0785
_reflns_number_gt 2041
_reflns_number_total 3251
_reflns_threshold_expression >2sigma(I)
_cod_data_source_file ic000648c_1.cif
_cod_data_source_block Compound(I)(zc7-229b)
_cod_depositor_comments
;
The following automatic conversions were performed:

'_refine_ls_weighting_scheme' value 'calc
w=1/[\s^2^(Fo^2^)+(0.0000P)^2^+0.0000P] where P=(Fo^2^+2Fc^2^)/3' was
changed to 'calc'. New tag '_refine_ls_weighting_details' was
created. The value of the new tag was set to
'w=1/[\s^2^(Fo^2^)+(0.0000P)^2^+0.0000P] where P=(Fo^2^+2Fc^2^)/3'.

Automatic conversion script
Id: cif_fix_values 3143 2015-03-26 13:38:13Z robertas 
;
_cod_database_code 4319348

loop_
_symmetry_equiv_pos_as_xyz
'x, y, z'
'-x+1/2, -y, z+1/2'
'-x, y+1/2, -z'
'x+1/2, -y+1/2, -z+1/2'
'-x, -y, -z'
'x-1/2, y, -z-1/2'
'x, -y-1/2, z'
'-x-1/2, y-1/2, z-1/2'

loop_
_atom_site_label
_atom_site_type_symbol
_atom_site_fract_x
_atom_site_fract_y
_atom_site_fract_z
_atom_site_U_iso_or_equiv
_atom_site_adp_type
_atom_site_occupancy
_atom_site_calc_flag
_atom_site_refinement_flags
_atom_site_disorder_assembly
_atom_site_disorder_group
Hg1 Hg 0.06556(12) 0.2500 0.69460(4) 0.0400(3) Uani 1 d S . .
Hg2 Hg 0.20546(7) -0.02453(9) 0.59576(2) 0.0346(2) Uani 1 d . . .
Hg3 Hg -0.13410(7) -0.01605(9) 0.64800(2) 0.0366(2) Uani 1 d . . .
Te1 Te 0.13527(11) -0.03092(13) 0.67387(3) 0.0260(3) Uani 1 d . . .
Te2 Te 0.06333(16) -0.2500 0.55750(5) 0.0251(4) Uani 1 d S . .
Te3 Te -0.15781(16) 0.2500 0.60128(5) 0.0278(4) Uani 1 d S . .
Te4 Te 0.09005(17) 0.2500 0.56434(5) 0.0247(4) Uani 1 d S . .
Te5 Te -0.22343(19) -0.2500 0.60159(5) 0.0328(5) Uani 1 d S . .
Te6 Te -0.47650(18) -0.2500 0.64708(6) 0.0397(5) Uani 1 d S . .
Te7 Te -0.18328(18) 0.2500 0.73905(5) 0.0323(5) Uani 1 d S . .
Te8 Te -0.33750(13) 0.00532(17) 0.70214(4) 0.0496(4) Uani 1 d . . .
Te9 Te 0.46668(17) 0.2500 0.52313(5) 0.0304(4) Uani 1 d S . .
Te10 Te 0.47498(11) 0.00720(14) 0.57279(4) 0.0337(3) Uani 1 d . . .
Rb1 Rb 0.78932(17) 0.0077(2) 0.51703(5) 0.0333(4) Uani 1 d . . .
Rb2 Rb -0.5746(3) 0.2500 0.65508(8) 0.0408(7) Uani 1 d S . .
Rb3 Rb -0.0952(3) -0.2500 0.74955(10) 0.0549(9) Uani 1 d S . .

loop_
_atom_site_aniso_label
_atom_site_aniso_U_11
_atom_site_aniso_U_22
_atom_site_aniso_U_33
_atom_site_aniso_U_23
_atom_site_aniso_U_13
_atom_site_aniso_U_12
Hg1 0.0494(7) 0.0273(6) 0.0434(8) 0.000 0.0016(6) 0.000
Hg2 0.0298(4) 0.0404(5) 0.0338(4) -0.0013(4) 0.0053(4) -0.0034(4)
Hg3 0.0312(4) 0.0464(5) 0.0321(4) -0.0078(4) 0.0061(3) -0.0092(4)
Te1 0.0288(6) 0.0257(6) 0.0234(6) 0.0013(6) -0.0016(5) 0.0022(6)
Te2 0.0253(9) 0.0217(9) 0.0283(10) 0.000 0.0009(8) 0.000
Te3 0.0256(9) 0.0258(9) 0.0320(11) 0.000 0.0005(8) 0.000
Te4 0.0282(9) 0.0228(9) 0.0231(10) 0.000 0.0036(8) 0.000
Te5 0.0517(11) 0.0223(9) 0.0243(11) 0.000 -0.0106(10) 0.000
Te6 0.0311(10) 0.0351(11) 0.0529(14) 0.000 0.0118(10) 0.000
Te7 0.0403(11) 0.0338(10) 0.0228(10) 0.000 0.0105(9) 0.000
Te8 0.0469(8) 0.0542(10) 0.0477(9) 0.0248(9) 0.0257(7) 0.0233(7)
Te9 0.0270(9) 0.0293(10) 0.0348(11) 0.000 -0.0026(8) 0.000
Te10 0.0230(6) 0.0314(7) 0.0466(8) 0.0039(7) 0.0069(6) 0.0043(6)
Rb1 0.0351(9) 0.0350(11) 0.0300(10) -0.0007(9) 0.0041(8) -0.0030(9)
Rb2 0.0407(16) 0.0471(18) 0.0348(17) 0.000 -0.0012(14) 0.000
Rb3 0.054(2) 0.061(2) 0.050(2) 0.000 -0.0162(17) 0.000

loop_
_atom_type_symbol
_atom_type_description
_atom_type_scat_dispersion_real
_atom_type_scat_dispersion_imag
_atom_type_scat_source
Rb Rb -0.9393 2.9676 'International Tables Vol C Tables 4.2.6.8 and 6.1.1.4'
Te Te -0.5308 1.6751 'International Tables Vol C Tables 4.2.6.8 and 6.1.1.4'
Hg Hg -2.3894 9.2266 'International Tables Vol C Tables 4.2.6.8 and 6.1.1.4'

loop_
_geom_angle_atom_site_label_1
_geom_angle_atom_site_label_2
_geom_angle_atom_site_label_3
_geom_angle
_geom_angle_site_symmetry_1
_geom_angle_site_symmetry_3
_geom_angle_publ_flag
Te1 Hg1 Te1 137.67(7) 7_565 . ?
Te1 Hg1 Te7 110.49(3) 7_565 . ?
Te1 Hg1 Te7 110.49(3) . . ?
Te1 Hg1 Te7 89.84(4) 7_565 6_657 ?
Te1 Hg1 Te7 89.84(4) . 6_657 ?
Te7 Hg1 Te7 104.59(4) . 6_657 ?
Te1 Hg1 Rb2 70.94(3) 7_565 1_655 ?
Te1 Hg1 Rb2 70.94(3) . 1_655 ?
Te7 Hg1 Rb2 168.93(7) . 1_655 ?
Te7 Hg1 Rb2 64.34(6) 6_657 1_655 ?
Te10 Hg2 Te1 120.98(4) . . ?
Te10 Hg2 Te2 114.31(5) . . ?
Te1 Hg2 Te2 108.66(5) . . ?
Te10 Hg2 Te4 99.79(5) . . ?
Te1 Hg2 Te4 106.32(5) . . ?
Te2 Hg2 Te4 104.80(5) . . ?
Te10 Hg2 Rb2 63.75(5) . 1_655 ?
Te1 Hg2 Rb2 68.72(5) . 1_655 ?
Te2 Hg2 Rb2 173.13(5) . 1_655 ?
Te4 Hg2 Rb2 82.07(4) . 1_655 ?
Te10 Hg2 Rb1 72.32(4) . 5_656 ?
Te1 Hg2 Rb1 166.48(4) . 5_656 ?
Te2 Hg2 Rb1 64.16(5) . 5_656 ?
Te4 Hg2 Rb1 66.63(5) . 5_656 ?
Rb2 Hg2 Rb1 119.73(5) 1_655 5_656 ?
Te8 Hg3 Te1 118.02(5) . . ?
Te8 Hg3 Te5 102.69(6) . . ?
Te1 Hg3 Te5 116.20(5) . . ?
Te8 Hg3 Te3 105.22(5) . . ?
Te1 Hg3 Te3 107.06(5) . . ?
Te5 Hg3 Te3 106.68(5) . . ?
Te8 Hg3 Rb3 61.37(5) . . ?
Te1 Hg3 Rb3 67.28(5) . . ?
Te5 Hg3 Rb3 97.19(5) . . ?
Te3 Hg3 Rb3 155.02(5) . . ?
Hg1 Te1 Hg3 78.69(4) . . ?
Hg1 Te1 Hg2 107.18(5) . . ?
Hg3 Te1 Hg2 85.40(4) . . ?
Hg1 Te1 Rb2 67.09(5) . 1_655 ?
Hg3 Te1 Rb2 127.33(5) . 1_655 ?
Hg2 Te1 Rb2 69.11(5) . 1_655 ?
Hg1 Te1 Rb3 98.84(5) . . ?
Hg3 Te1 Rb3 72.64(5) . . ?
Hg2 Te1 Rb3 141.79(6) . . ?
Rb2 Te1 Rb3 148.61(7) 1_655 . ?
Hg1 Te1 Rb3 115.45(5) . 6_657 ?
Hg3 Te1 Rb3 144.33(5) . 6_657 ?
Hg2 Te1 Rb3 117.59(6) . 6_657 ?
Rb2 Te1 Rb3 87.71(5) 1_655 6_657 ?
Rb3 Te1 Rb3 72.85(2) . 6_657 ?
Hg2 Te2 Hg2 93.81(6) . 7 ?
Hg2 Te2 Te5 102.06(5) . . ?
Hg2 Te2 Te5 102.06(5) 7 . ?
Hg2 Te2 Rb1 124.98(6) . 3_646 ?
Hg2 Te2 Rb1 72.54(4) 7 3_646 ?
Te5 Te2 Rb1 132.67(5) . 3_646 ?
Hg2 Te2 Rb1 72.54(4) . 5_656 ?
Hg2 Te2 Rb1 124.98(6) 7 5_656 ?
Te5 Te2 Rb1 132.67(5) . 5_656 ?
Rb1 Te2 Rb1 73.45(7) 3_646 5_656 ?
Hg2 Te2 Rb1 165.11(6) . 7_455 ?
Hg2 Te2 Rb1 94.09(4) 7 7_455 ?
Te5 Te2 Rb1 63.90(5) . 7_455 ?
Rb1 Te2 Rb1 69.56(5) 3_646 7_455 ?
Rb1 Te2 Rb1 112.57(5) 5_656 7_455 ?
Hg2 Te2 Rb1 94.09(4) . 1_455 ?
Hg2 Te2 Rb1 165.11(6) 7 1_455 ?
Te5 Te2 Rb1 63.90(5) . 1_455 ?
Rb1 Te2 Rb1 112.57(5) 3_646 1_455 ?
Rb1 Te2 Rb1 69.56(5) 5_656 1_455 ?
Rb1 Te2 Rb1 75.59(6) 7_455 1_455 ?
Te4 Te3 Hg3 100.85(5) . 7_565 ?
Te4 Te3 Hg3 100.85(4) . . ?
Hg3 Te3 Hg3 111.97(7) 7_565 . ?
Te4 Te3 Rb1 75.83(5) . 1_455 ?
Hg3 Te3 Rb1 160.64(6) 7_565 1_455 ?
Hg3 Te3 Rb1 87.34(4) . 1_455 ?
Te4 Te3 Rb1 75.83(5) . 7_465 ?
Hg3 Te3 Rb1 87.34(4) 7_565 7_465 ?
Hg3 Te3 Rb1 160.64(6) . 7_465 ?
Rb1 Te3 Rb1 73.33(7) 1_455 7_465 ?
Te4 Te3 Rb2 176.75(8) . . ?
Hg3 Te3 Rb2 80.90(4) 7_565 . ?
Hg3 Te3 Rb2 80.90(4) . . ?
Rb1 Te3 Rb2 101.60(5) 1_455 . ?
Rb1 Te3 Rb2 101.60(5) 7_465 . ?
Te3 Te4 Hg2 99.57(5) . 7_565 ?
Te3 Te4 Hg2 99.57(5) . . ?
Hg2 Te4 Hg2 115.80(7) 7_565 . ?
Te3 Te4 Rb1 127.76(5) . 5_656 ?
Hg2 Te4 Rb1 131.95(6) 7_565 5_656 ?
Hg2 Te4 Rb1 68.70(4) . 5_656 ?
Te3 Te4 Rb1 127.76(5) . 3_656 ?
Hg2 Te4 Rb1 68.70(4) 7_565 3_656 ?
Hg2 Te4 Rb1 131.95(6) . 3_656 ?
Rb1 Te4 Rb1 75.03(7) 5_656 3_656 ?
Te3 Te4 Rb1 62.85(5) . 1_455 ?
Hg2 Te4 Rb1 153.37(5) 7_565 1_455 ?
Hg2 Te4 Rb1 88.02(4) . 1_455 ?
Rb1 Te4 Rb1 65.94(5) 5_656 1_455 ?
Rb1 Te4 Rb1 105.05(5) 3_656 1_455 ?
Te3 Te4 Rb1 62.85(5) . 7_465 ?
Hg2 Te4 Rb1 88.02(4) 7_565 7_465 ?
Hg2 Te4 Rb1 153.37(5) . 7_465 ?
Rb1 Te4 Rb1 105.05(5) 5_656 7_465 ?
Rb1 Te4 Rb1 65.94(5) 3_656 7_465 ?
Rb1 Te4 Rb1 66.46(6) 1_455 7_465 ?
Hg3 Te5 Hg3 98.67(7) 7 . ?
Hg3 Te5 Te6 87.43(6) 7 . ?
Hg3 Te5 Te6 87.43(6) . . ?
Hg3 Te5 Te2 90.03(5) 7 . ?
Hg3 Te5 Te2 90.03(5) . . ?
Te6 Te5 Te2 176.09(9) . . ?
Hg3 Te5 Rb1 87.84(4) 7 7_455 ?
Hg3 Te5 Rb1 155.54(7) . 7_455 ?
Te6 Te5 Rb1 116.54(6) . 7_455 ?
Te2 Te5 Rb1 66.29(5) . 7_455 ?
Hg3 Te5 Rb1 155.54(7) 7 1_455 ?
Hg3 Te5 Rb1 87.84(4) . 1_455 ?
Te6 Te5 Rb1 116.54(6) . 1_455 ?
Te2 Te5 Rb1 66.29(5) . 1_455 ?
Rb1 Te5 Rb1 77.34(7) 7_455 1_455 ?
Te5 Te6 Te8 87.87(5) . . ?
Te5 Te6 Te8 87.87(5) . 7 ?
Te8 Te6 Te8 89.56(7) . 7 ?
Te5 Te6 Te10 73.77(5) . 7_455 ?
Te8 Te6 Te10 161.62(7) . 7_455 ?
Te8 Te6 Te10 90.55(4) 7 7_455 ?
Te5 Te6 Te10 73.77(5) . 1_455 ?
Te8 Te6 Te10 90.55(4) . 1_455 ?
Te8 Te6 Te10 161.62(7) 7 1_455 ?
Te10 Te6 Te10 83.65(6) 7_455 1_455 ?
Te5 Te6 Rb3 140.44(9) . 6_557 ?
Te8 Te6 Rb3 64.99(5) . 6_557 ?
Te8 Te6 Rb3 64.99(5) 7 6_557 ?
Te10 Te6 Rb3 130.95(4) 7_455 6_557 ?
Te10 Te6 Rb3 130.95(4) 1_455 6_557 ?
Hg1 Te7 Te8 101.45(5) . . ?
Hg1 Te7 Te8 101.45(5) . 7_565 ?
Te8 Te7 Te8 96.81(8) . 7_565 ?
Hg1 Te7 Hg1 169.23(7) . 6_557 ?
Te8 Te7 Hg1 85.60(5) . 6_557 ?
Te8 Te7 Hg1 85.60(5) 7_565 6_557 ?
Hg1 Te7 Rb2 106.14(7) . 6_657 ?
Te8 Te7 Rb2 123.59(5) . 6_657 ?
Te8 Te7 Rb2 123.59(5) 7_565 6_657 ?
Hg1 Te7 Rb2 63.08(6) 6_557 6_657 ?
Hg3 Te8 Te7 88.81(5) . . ?
Hg3 Te8 Te6 81.58(5) . . ?
Te7 Te8 Te6 169.59(6) . . ?
Hg3 Te8 Rb2 101.62(6) . . ?
Te7 Te8 Rb2 93.31(6) . . ?
Te6 Te8 Rb2 84.77(5) . . ?
Hg3 Te8 Rb3 78.13(7) . . ?
Te7 Te8 Rb3 87.41(6) . . ?
Te6 Te8 Rb3 94.47(6) . . ?
Rb2 Te8 Rb3 179.23(7) . . ?
Hg3 Te8 Rb3 137.42(6) . 6_557 ?
Te7 Te8 Rb3 127.01(7) . 6_557 ?
Te6 Te8 Rb3 63.39(6) . 6_557 ?
Rb2 Te8 Rb3 98.62(7) . 6_557 ?
Rb3 Te8 Rb3 81.14(3) . 6_557 ?
Te10 Te9 Te10 104.17(8) 7_565 . ?
Te10 Te9 Rb1 138.60(7) 7_565 5_656 ?
Te10 Te9 Rb1 75.55(4) . 5_656 ?
Te10 Te9 Rb1 75.55(4) 7_565 3_656 ?
Te10 Te9 Rb1 138.60(7) . 3_656 ?
Rb1 Te9 Rb1 78.63(7) 5_656 3_656 ?
Te10 Te9 Rb1 63.81(4) 7_565 7_565 ?
Te10 Te9 Rb1 117.47(6) . 7_565 ?
Rb1 Te9 Rb1 153.55(6) 5_656 7_565 ?
Rb1 Te9 Rb1 99.81(4) 3_656 7_565 ?
Te10 Te9 Rb1 117.47(6) 7_565 . ?
Te10 Te9 Rb1 63.81(4) . . ?
Rb1 Te9 Rb1 99.81(4) 5_656 . ?
Rb1 Te9 Rb1 153.55(6) 3_656 . ?
Rb1 Te9 Rb1 69.79(6) 7_565 . ?
Hg2 Te10 Te9 103.36(5) . . ?
Hg2 Te10 Te6 81.29(4) . 1_655 ?
Te9 Te10 Te6 168.47(6) . 1_655 ?
Hg2 Te10 Rb1 163.58(6) . . ?
Te9 Te10 Rb1 72.37(5) . . ?
Te6 Te10 Rb1 106.03(5) 1_655 . ?
Hg2 Te10 Rb2 73.23(5) . 1_655 ?
Te9 Te10 Rb2 89.87(6) . 1_655 ?
Te6 Te10 Rb2 81.32(5) 1_655 1_655 ?
Rb1 Te10 Rb2 121.91(6) . 1_655 ?
Hg2 Te10 Rb1 67.00(4) . 5_656 ?
Te9 Te10 Rb1 62.36(5) . 5_656 ?
Te6 Te10 Rb1 128.85(5) 1_655 5_656 ?
Rb1 Te10 Rb1 97.59(5) . 5_656 ?
Rb2 Te10 Rb1 122.50(6) 1_655 5_656 ?
Te10 Rb1 Te2 134.73(6) . 5_656 ?
Te10 Rb1 Te3 72.49(5) . 1_655 ?
Te2 Rb1 Te3 98.10(5) 5_656 1_655 ?
Te10 Rb1 Te9 68.06(5) . 5_656 ?
Te2 Rb1 Te9 112.34(6) 5_656 5_656 ?
Te3 Rb1 Te9 140.34(6) 1_655 5_656 ?
Te10 Rb1 Te5 63.66(5) . 1_655 ?
Te2 Rb1 Te5 158.83(7) 5_656 1_655 ?
Te3 Rb1 Te5 76.21(4) 1_655 1_655 ?
Te9 Rb1 Te5 82.81(5) 5_656 1_655 ?
Te10 Rb1 Te2 113.42(6) . 1_655 ?
Te2 Rb1 Te2 110.44(5) 5_656 1_655 ?
Te3 Rb1 Te2 88.78(5) 1_655 1_655 ?
Te9 Rb1 Te2 102.88(5) 5_656 1_655 ?
Te5 Rb1 Te2 49.81(5) 1_655 1_655 ?
Te10 Rb1 Te4 130.38(6) . 5_656 ?
Te2 Rb1 Te4 74.48(4) 5_656 5_656 ?
Te3 Rb1 Te4 153.98(6) 1_655 5_656 ?
Te9 Rb1 Te4 63.02(5) 5_656 5_656 ?
Te5 Rb1 Te4 101.56(5) 1_655 5_656 ?
Te2 Rb1 Te4 71.35(5) 1_655 5_656 ?
Te10 Rb1 Te9 43.82(4) . . ?
Te2 Rb1 Te9 90.92(5) 5_656 . ?
Te3 Rb1 Te9 74.32(5) 1_655 . ?
Te9 Rb1 Te9 80.19(4) 5_656 . ?
Te5 Rb1 Te9 106.71(6) 1_655 . ?
Te2 Rb1 Te9 154.63(6) 1_655 . ?
Te4 Rb1 Te9 129.73(6) 5_656 . ?
Te10 Rb1 Hg2 122.86(5) . 5_656 ?
Te2 Rb1 Hg2 43.30(3) 5_656 5_656 ?
Te3 Rb1 Hg2 139.81(6) 1_655 5_656 ?
Te9 Rb1 Hg2 70.02(4) 5_656 5_656 ?
Te5 Rb1 Hg2 143.55(6) 1_655 5_656 ?
Te2 Rb1 Hg2 112.38(5) 1_655 5_656 ?
Te4 Rb1 Hg2 44.67(3) 5_656 5_656 ?
Te9 Rb1 Hg2 92.46(5) . 5_656 ?
Te10 Rb1 Te4 113.76(6) . 1_655 ?
Te2 Rb1 Te4 70.83(5) 5_656 1_655 ?
Te3 Rb1 Te4 41.32(4) 1_655 1_655 ?
Te9 Rb1 Te4 173.92(6) 5_656 1_655 ?
Te5 Rb1 Te4 92.82(5) 1_655 1_655 ?
Te2 Rb1 Te4 71.04(4) 1_655 1_655 ?
Te4 Rb1 Te4 114.06(5) 5_656 1_655 ?
Te9 Rb1 Te4 105.20(5) . 1_655 ?
Hg2 Rb1 Te4 112.07(5) 5_656 1_655 ?
Te10 Rb1 Te10 82.41(5) . 5_656 ?
Te2 Rb1 Te10 74.43(5) 5_656 5_656 ?
Te3 Rb1 Te10 135.77(6) 1_655 5_656 ?
Te9 Rb1 Te10 42.10(3) 5_656 5_656 ?
Te5 Rb1 Te10 123.88(6) 1_655 5_656 ?
Te2 Rb1 Te10 135.09(6) 1_655 5_656 ?
Te4 Rb1 Te10 67.22(4) 5_656 5_656 ?
Te9 Rb1 Te10 62.52(4) . 5_656 ?
Hg2 Rb1 Te10 40.68(3) 5_656 5_656 ?
Te4 Rb1 Te10 142.94(6) 1_655 5_656 ?
Te10 Rb1 Rb1 163.73(8) . 5_756 ?
Te2 Rb1 Rb1 56.74(5) 5_656 5_756 ?
Te3 Rb1 Rb1 95.87(6) 1_655 5_756 ?
Te9 Rb1 Rb1 121.72(7) 5_656 5_756 ?
Te5 Rb1 Rb1 103.07(7) 1_655 5_756 ?
Te2 Rb1 Rb1 53.70(5) 1_655 5_756 ?
Te4 Rb1 Rb1 58.97(5) 5_656 5_756 ?
Te9 Rb1 Rb1 145.09(8) . 5_756 ?
Hg2 Rb1 Rb1 73.37(5) 5_656 5_756 ?
Te4 Rb1 Rb1 55.09(5) 1_655 5_756 ?
Te10 Rb1 Rb1 113.65(6) 5_656 5_756 ?
Te8 Rb2 Te8 76.33(8) 7_565 . ?
Te8 Rb2 Te10 130.07(8) 7_565 1_455 ?
Te8 Rb2 Te10 83.87(5) . 1_455 ?
Te8 Rb2 Te10 83.87(5) 7_565 7_465 ?
Te8 Rb2 Te10 130.07(8) . 7_465 ?
Te10 Rb2 Te10 74.79(7) 1_455 7_465 ?
Te8 Rb2 Hg1 115.83(7) 7_565 1_455 ?
Te8 Rb2 Hg1 115.83(7) . 1_455 ?
Te10 Rb2 Hg1 114.08(6) 1_455 1_455 ?
Te10 Rb2 Hg1 114.08(6) 7_465 1_455 ?
Te8 Rb2 Te7 75.22(6) 7_565 6_557 ?
Te8 Rb2 Te7 75.22(6) . 6_557 ?
Te10 Rb2 Te7 142.12(4) 1_455 6_557 ?
Te10 Rb2 Te7 142.12(4) 7_465 6_557 ?
Hg1 Rb2 Te7 52.58(5) 1_455 6_557 ?
Te8 Rb2 Te1 143.41(9) 7_565 1_455 ?
Te8 Rb2 Te1 89.28(4) . 1_455 ?
Te10 Rb2 Te1 80.11(4) 1_455 1_455 ?
Te10 Rb2 Te1 129.04(8) 7_465 1_455 ?
Hg1 Rb2 Te1 41.98(3) 1_455 1_455 ?
Te7 Rb2 Te1 68.58(5) 6_557 1_455 ?
Te8 Rb2 Te1 89.28(4) 7_565 7_465 ?
Te8 Rb2 Te1 143.41(9) . 7_465 ?
Te10 Rb2 Te1 129.04(8) 1_455 7_465 ?
Te10 Rb2 Te1 80.11(4) 7_465 7_465 ?
Hg1 Rb2 Te1 41.98(3) 1_455 7_465 ?
Te7 Rb2 Te1 68.58(5) 6_557 7_465 ?
Te1 Rb2 Te1 82.58(7) 1_455 7_465 ?
Te8 Rb2 Hg2 173.09(9) 7_565 1_455 ?
Te8 Rb2 Hg2 101.41(3) . 1_455 ?
Te10 Rb2 Hg2 43.02(3) 1_455 1_455 ?
Te10 Rb2 Hg2 92.87(7) 7_465 1_455 ?
Hg1 Rb2 Hg2 71.07(5) 1_455 1_455 ?
Te7 Rb2 Hg2 110.71(6) 6_557 1_455 ?
Te1 Rb2 Hg2 42.17(3) 1_455 1_455 ?
Te1 Rb2 Hg2 96.18(7) 7_465 1_455 ?
Te8 Rb2 Hg2 101.41(3) 7_565 7_465 ?
Te8 Rb2 Hg2 173.09(9) . 7_465 ?
Te10 Rb2 Hg2 92.87(7) 1_455 7_465 ?
Te10 Rb2 Hg2 43.02(3) 7_465 7_465 ?
Hg1 Rb2 Hg2 71.07(5) 1_455 7_465 ?
Te7 Rb2 Hg2 110.71(6) 6_557 7_465 ?
Te1 Rb2 Hg2 96.18(7) 1_455 7_465 ?
Te1 Rb2 Hg2 42.17(3) 7_465 7_465 ?
Hg2 Rb2 Hg2 80.06(6) 1_455 7_465 ?
Te8 Rb2 Te3 66.61(5) 7_565 . ?
Te8 Rb2 Te3 66.61(5) . . ?
Te10 Rb2 Te3 63.46(5) 1_455 . ?
Te10 Rb2 Te3 63.46(5) 7_465 . ?
Hg1 Rb2 Te3 176.68(8) 1_455 . ?
Te7 Rb2 Te3 130.74(8) 6_557 . ?
Te1 Rb2 Te3 137.38(4) 1_455 . ?
Te1 Rb2 Te3 137.38(4) 7_465 . ?
Hg2 Rb2 Te3 106.48(6) 1_455 . ?
Hg2 Rb2 Te3 106.48(6) 7_465 . ?
Te8 Rb3 Te8 77.74(8) 7 . ?
Te8 Rb3 Te6 128.25(8) 7 6_657 ?
Te8 Rb3 Te6 128.25(8) . 6_657 ?
Te8 Rb3 Te8 178.40(8) 7 6_657 ?
Te8 Rb3 Te8 103.58(4) . 6_657 ?
Te6 Rb3 Te8 51.62(5) 6_657 6_657 ?
Te8 Rb3 Te8 103.58(4) 7 4_546 ?
Te8 Rb3 Te8 178.40(8) . 4_546 ?
Te6 Rb3 Te8 51.62(5) 6_657 4_546 ?
Te8 Rb3 Te8 75.08(7) 6_657 4_546 ?
Te8 Rb3 Te1 75.91(5) 7 7 ?
Te8 Rb3 Te1 112.57(9) . 7 ?
Te6 Rb3 Te1 116.79(7) 6_657 7 ?
Te8 Rb3 Te1 102.68(8) 6_657 7 ?
Te8 Rb3 Te1 67.08(5) 4_546 7 ?
Te8 Rb3 Te1 112.57(9) 7 . ?
Te8 Rb3 Te1 75.91(5) . . ?
Te6 Rb3 Te1 116.79(7) 6_657 . ?
Te8 Rb3 Te1 67.08(5) 6_657 . ?
Te8 Rb3 Te1 102.68(8) 4_546 . ?
Te1 Rb3 Te1 59.96(6) 7 . ?
Te8 Rb3 Hg3 40.51(4) 7 7 ?
Te8 Rb3 Hg3 83.51(7) . 7 ?
Te6 Rb3 Hg3 147.00(4) 6_657 7 ?
Te8 Rb3 Hg3 138.48(10) 6_657 7 ?
Te8 Rb3 Hg3 96.91(5) 4_546 7 ?
Te1 Rb3 Hg3 40.09(4) 7 7 ?
Te1 Rb3 Hg3 75.54(7) . 7 ?
Te8 Rb3 Hg3 83.51(7) 7 . ?
Te8 Rb3 Hg3 40.51(4) . . ?
Te6 Rb3 Hg3 147.00(4) 6_657 . ?
Te8 Rb3 Hg3 96.91(5) 6_657 . ?
Te8 Rb3 Hg3 138.48(10) 4_546 . ?
Te1 Rb3 Hg3 75.54(7) 7 . ?
Te1 Rb3 Hg3 40.09(4) . . ?
Hg3 Rb3 Hg3 62.09(6) 7 . ?
Te8 Rb3 Te1 100.05(8) 7 6_557 ?
Te8 Rb3 Te1 65.42(5) . 6_557 ?
Te6 Rb3 Te1 66.21(6) 6_657 6_557 ?
Te8 Rb3 Te1 81.36(6) 6_657 6_557 ?
Te8 Rb3 Te1 115.04(9) 4_546 6_557 ?
Te1 Rb3 Te1 175.90(8) 7 6_557 ?
Te1 Rb3 Te1 121.81(3) . 6_557 ?
Hg3 Rb3 Te1 135.91(8) 7 6_557 ?
Hg3 Rb3 Te1 103.47(5) . 6_557 ?
Te8 Rb3 Te1 65.42(5) 7 4_446 ?
Te8 Rb3 Te1 100.05(8) . 4_446 ?
Te6 Rb3 Te1 66.21(6) 6_657 4_446 ?
Te8 Rb3 Te1 115.04(9) 6_657 4_446 ?
Te8 Rb3 Te1 81.36(6) 4_546 4_446 ?
Te1 Rb3 Te1 121.81(3) 7 4_446 ?
Te1 Rb3 Te1 175.90(8) . 4_446 ?
Hg3 Rb3 Te1 103.47(5) 7 4_446 ?
Hg3 Rb3 Te1 135.91(8) . 4_446 ?
Te1 Rb3 Te1 56.14(6) 6_557 4_446 ?
Te8 Rb3 Rb3 130.00(8) 7 6_657 ?
Te8 Rb3 Rb3 130.00(8) . 6_657 ?
Te6 Rb3 Rb3 71.68(8) 6_657 6_657 ?
Te8 Rb3 Rb3 48.44(5) 6_657 6_657 ?
Te8 Rb3 Rb3 48.44(5) 4_546 6_657 ?
Te1 Rb3 Rb3 55.91(6) 7 6_657 ?
Te1 Rb3 Rb3 55.91(6) . 6_657 ?
Hg3 Rb3 Rb3 95.60(9) 7 6_657 ?
Hg3 Rb3 Rb3 95.60(9) . 6_657 ?
Te1 Rb3 Rb3 128.18(10) 6_557 6_657 ?
Te1 Rb3 Rb3 128.18(10) 4_446 6_657 ?

loop_
_geom_bond_atom_site_label_1
_geom_bond_atom_site_label_2
_geom_bond_distance
_geom_bond_site_symmetry_2
_geom_bond_publ_flag
Hg1 Te1 2.7485(13) 7_565 ?
Hg1 Te1 2.7485(13) . ?
Hg1 Te7 2.886(2) . ?
Hg1 Te7 3.371(2) 6_657 ?
Hg1 Rb2 3.785(3) 1_655 ?
Hg2 Te10 2.7749(14) . ?
Hg2 Te1 2.7983(15) . ?
Hg2 Te2 2.8172(15) . ?
Hg2 Te4 2.9569(13) . ?
Hg2 Rb2 3.894(2) 1_655 ?
Hg2 Rb1 3.919(2) 5_656 ?
Hg3 Te8 2.7471(15) . ?
Hg3 Te1 2.7925(14) . ?
Hg3 Te5 2.8140(15) . ?
Hg3 Te3 2.9286(14) . ?
Hg3 Rb3 4.139(3) . ?
Te1 Rb2 3.884(2) 1_655 ?
Te1 Rb3 4.000(3) . ?
Te1 Rb3 4.248(3) 6_657 ?
Te2 Hg2 2.8172(15) 7 ?
Te2 Te5 3.201(3) . ?
Te2 Rb1 3.697(2) 3_646 ?
Te2 Rb1 3.697(2) 5_656 ?
Te2 Rb1 3.836(2) 7_455 ?
Te2 Rb1 3.836(2) 1_455 ?
Te3 Te4 2.747(2) . ?
Te3 Hg3 2.9286(14) 7_565 ?
Te3 Rb1 3.703(2) 1_455 ?
Te3 Rb1 3.703(2) 7_465 ?
Te3 Rb2 4.492(3) . ?
Te4 Hg2 2.9569(13) 7_565 ?
Te4 Rb1 3.861(2) 5_656 ?
Te4 Rb1 3.861(2) 3_656 ?
Te4 Rb1 4.034(2) 1_455 ?
Te4 Rb1 4.034(2) 7_465 ?
Te5 Hg3 2.8140(15) 7 ?
Te5 Te6 2.941(3) . ?
Te5 Rb1 3.763(2) 7_455 ?
Te5 Rb1 3.763(2) 1_455 ?
Te6 Te8 3.307(2) . ?
Te6 Te8 3.307(2) 7 ?
Te6 Te10 3.519(2) 7_455 ?
Te6 Te10 3.519(2) 1_455 ?
Te6 Rb3 3.772(4) 6_557 ?
Te7 Te8 2.985(2) . ?
Te7 Te8 2.985(2) 7_565 ?
Te7 Hg1 3.371(2) 6_557 ?
Te7 Rb2 3.826(4) 6_657 ?
Te8 Rb2 3.613(3) . ?
Te8 Rb3 3.712(3) . ?
Te8 Rb3 3.823(3) 6_557 ?
Te9 Te10 2.8081(18) 7_565 ?
Te9 Te10 2.8081(18) . ?
Te9 Rb1 3.711(2) 5_656 ?
Te9 Rb1 3.711(2) 3_656 ?
Te9 Rb1 3.865(2) 7_565 ?
Te9 Rb1 3.865(2) . ?
Te10 Te6 3.519(2) 1_655 ?
Te10 Rb1 3.639(2) . ?
Te10 Rb2 3.648(3) 1_655 ?
Te10 Rb1 4.056(2) 5_656 ?
Rb1 Te2 3.697(2) 5_656 ?
Rb1 Te3 3.703(2) 1_655 ?
Rb1 Te9 3.711(2) 5_656 ?
Rb1 Te5 3.763(2) 1_655 ?
Rb1 Te2 3.836(2) 1_655 ?
Rb1 Te4 3.861(2) 5_656 ?
Rb1 Hg2 3.919(2) 5_656 ?
Rb1 Te4 4.034(2) 1_655 ?
Rb1 Te10 4.056(2) 5_656 ?
Rb1 Rb1 4.299(3) 5_756 ?
Rb2 Te8 3.613(3) 7_565 ?
Rb2 Te10 3.648(3) 1_455 ?
Rb2 Te10 3.648(3) 7_465 ?
Rb2 Hg1 3.785(3) 1_455 ?
Rb2 Te7 3.826(4) 6_557 ?
Rb2 Te1 3.884(2) 1_455 ?
Rb2 Te1 3.884(2) 7_465 ?
Rb2 Hg2 3.894(2) 1_455 ?
Rb2 Hg2 3.894(2) 7_465 ?
Rb3 Te8 3.712(3) 7 ?
Rb3 Te6 3.772(4) 6_657 ?
Rb3 Te8 3.823(3) 6_657 ?
Rb3 Te8 3.823(3) 4_546 ?
Rb3 Te1 4.000(3) 7 ?
Rb3 Hg3 4.139(3) 7 ?
Rb3 Te1 4.248(3) 6_557 ?
Rb3 Te1 4.248(3) 4_446 ?
Rb3 Rb3 4.9016(10) 6_657 ?
